data_4318106
loop_
_publ_author_name
'Shaowu Du'
'Jason A. Kautz'
'Thomas D. McGrath'
'F. Gordon A. Stone'

_publ_contact_author_address
; Department of Chemistry
   Baylor University
   PO Box 97348
   Waco
   TX, 76798-7348
;
_publ_contact_author_email Gordon_Stone@baylor.edu
_publ_contact_author_fax '254 710 2403'
_publ_contact_author_name 'Prof. F. Gordon A. Stone'
_publ_contact_author_phone '254 710 4427'
_publ_section_title
;
 Unprecedented Cage-Carbon to Cage-Boron NMe3 Transfer in a Monocarbon
 Molybdenacarborane
;
_journal_name_full 'Inorganic Chemistry'
_journal_page_first 3202
_journal_page_last 3211
_journal_paper_doi 10.1021/ic020091w
_journal_volume 41
_journal_year 2002
_chemical_formula_sum 'C21 H46 B10 Br2 Mo N4'
_chemical_formula_weight 718.48
_chemical_name_systematic
;
  ?
;
_space_group_IT_number 2
_symmetry_cell_setting triclinic
_symmetry_space_group_name_Hall '-P 1'
_symmetry_space_group_name_H-M 'P -1'
_atom_sites_solution_hydrogens geom
_atom_sites_solution_primary direct
_atom_sites_solution_secondary difmap
_audit_creation_method SHELXL
_cell_angle_alpha 93.883(9)
_cell_angle_beta 103.008(9)
_cell_angle_gamma 114.451(7)
_cell_formula_units_Z 2
_cell_length_a 11.0575(9)
_cell_length_b 12.3036(11)
_cell_length_c 14.726(2)
_cell_measurement_reflns_used 25
_cell_measurement_temperature 293(2)
_cell_measurement_theta_max 15
_cell_measurement_theta_min 10
_cell_volume 1747.5(4)
_computing_cell_refinement 'Enraf-Nonius CAD4 (1989)'
_computing_data_collection 'Enraf-Nonius CAD4 (1989)'
_computing_data_reduction 'XCAD4 Siemens Software (Harms, 1993)'
_computing_molecular_graphics 'XP in SHELXTL-PC (Bruker, 1995)'
_computing_publication_material 'SHELXL-97 (Sheldrick, 1997)'
_computing_structure_refinement 'SHELXL-97 (Sheldrick, 1997)'
_computing_structure_solution 'SHELXS-97 (Sheldrick, 1997)'
_diffrn_ambient_temperature 293(2)
_diffrn_measured_fraction_theta_full 0.996
_diffrn_measured_fraction_theta_max 0.996
_diffrn_measurement_device_type 'Enraf-Nonius CAD4'
_diffrn_measurement_method \w-2\q
_diffrn_radiation_monochromator graphite
_diffrn_radiation_source 'fine-focus sealed tube'
_diffrn_radiation_type MoK\a
_diffrn_radiation_wavelength 0.71073
_diffrn_reflns_av_R_equivalents 0.0203
_diffrn_reflns_av_sigmaI/netI 0.0444
_diffrn_reflns_limit_h_max 13
_diffrn_reflns_limit_h_min 0
_diffrn_reflns_limit_k_max 13
_diffrn_reflns_limit_k_min -14
_diffrn_reflns_limit_l_max 17
_diffrn_reflns_limit_l_min -17
_diffrn_reflns_number 6544
_diffrn_reflns_theta_full 25.09
_diffrn_reflns_theta_max 25.09
_diffrn_reflns_theta_min 1.85
_diffrn_standards_decay_% none
_diffrn_standards_interval_time 120
_diffrn_standards_number 3
_exptl_absorpt_coefficient_mu 2.680
_exptl_absorpt_correction_T_max 0.6351
_exptl_absorpt_correction_T_min 0.4088
_exptl_absorpt_correction_type numerical
_exptl_crystal_colour brick-red
_exptl_crystal_density_diffrn 1.365
_exptl_crystal_density_method 'not measured'
_exptl_crystal_description blocks
_exptl_crystal_F_000 724
_exptl_crystal_size_max 0.62
_exptl_crystal_size_mid 0.36
_exptl_crystal_size_min 0.30
_refine_diff_density_max .500
_refine_diff_density_min -.593
_refine_diff_density_rms .070
_refine_ls_extinction_method none
_refine_ls_goodness_of_fit_all 1.072
_refine_ls_goodness_of_fit_ref 1.112
_refine_ls_hydrogen_treatment calculated
_refine_ls_matrix_type full
_refine_ls_number_parameters 375
_refine_ls_number_reflns 6191
_refine_ls_number_restraints 3
_refine_ls_restrained_S_all 1.104
_refine_ls_restrained_S_obs 1.144
_refine_ls_R_factor_all 0.0738
_refine_ls_R_factor_gt 0.0419
_refine_ls_shift/su_max 0.001
_refine_ls_shift/su_mean 0.000
_refine_ls_structure_factor_coef Fsqd
_refine_ls_weighting_details 'w=1/[\s^2^(Fo^2^)+(0.0322P)^2^+1.3979P] where P=(Fo^2^+2Fc^2^)/3'
_refine_ls_weighting_scheme calc
_refine_ls_wR_factor_gt 0.0772
_refine_ls_wR_factor_ref 0.0893
_reflns_number_gt 4472
_reflns_number_total 6193
_reflns_threshold_expression >2sigma(I)
_cod_data_source_file ic020091w_4.cif
_cod_data_source_block 7
_cod_depositor_comments
;
The following automatic conversions were performed:

'_symmetry_cell_setting' value 'Triclinic' changed to 'triclinic'
according to the built-in table from CIF Core dictionary named
'cif_core.dic' version 2.4.1 from
2010-06-29.

'_exptl_absorpt_correction_type' value 'Numerical'
changed to 'numerical' according to the built-in table from CIF Core
dictionary named 'cif_core.dic' version 2.4.1 from 2010-06-29.

Automatic conversion script
Id: cif_fix_values 1646 2011-03-28 12:23:43Z adriana 

The following automatic conversions were performed:

'_refine_ls_weighting_scheme' value 'calc
w=1/[\s^2^(Fo^2^)+(0.0322P)^2^+1.3979P] where P=(Fo^2^+2Fc^2^)/3' was
changed to 'calc'. New tag '_refine_ls_weighting_details' was
created. The value of the new tag was set to
'w=1/[\s^2^(Fo^2^)+(0.0322P)^2^+1.3979P] where P=(Fo^2^+2Fc^2^)/3'.

Automatic conversion script
Id: cif_fix_values 3143 2015-03-26 13:38:13Z robertas 
;
_cod_original_cell_volume 1747.5(3)
_cod_database_code 4318106

loop_
_symmetry_equiv_pos_as_xyz
'x, y, z'
'-x, -y, -z'

loop_
_atom_site_aniso_label
_atom_site_aniso_U_11
_atom_site_aniso_U_22
_atom_site_aniso_U_33
_atom_site_aniso_U_23
_atom_site_aniso_U_13
_atom_site_aniso_U_12
Mo 0.0473(2) 0.0318(2) 0.0333(2) 0.0118(2) 0.0142(2) 0.0162(2)
Br1 0.0659(4) 0.0659(3) 0.0731(4) 0.0180(3) 0.0188(3) 0.0409(3)
C1 0.073(4) 0.058(3) 0.039(3) 0.010(2) 0.010(3) 0.030(3)
B2 0.066(4) 0.035(3) 0.047(3) 0.014(2) 0.018(3) 0.022(3)
B3 0.066(4) 0.052(3) 0.034(3) 0.006(2) 0.011(3) 0.032(3)
B4 0.049(3) 0.057(3) 0.046(3) 0.015(3) 0.020(3) 0.022(3)
B5 0.040(3) 0.045(3) 0.042(3) 0.008(2) 0.004(2) 0.015(3)
Br2 0.0959(5) 0.0455(3) 0.0863(5) 0.0314(3) 0.0345(4) 0.0246(3)
C1A 0.073(4) 0.058(3) 0.039(3) 0.010(2) 0.010(3) 0.030(3)
B2A 0.066(4) 0.035(3) 0.047(3) 0.014(2) 0.018(3) 0.022(3)
B3A 0.066(4) 0.052(3) 0.034(3) 0.006(2) 0.011(3) 0.032(3)
B4A 0.049(3) 0.057(3) 0.046(3) 0.015(3) 0.020(3) 0.022(3)
B5A 0.040(3) 0.045(3) 0.042(3) 0.008(2) 0.004(2) 0.015(3)
Br2A 0.0959(5) 0.0455(3) 0.0863(5) 0.0314(3) 0.0345(4) 0.0246(3)
B6 0.093(5) 0.063(4) 0.052(4) 0.018(3) 0.015(3) 0.051(4)
B7 0.089(5) 0.056(4) 0.052(4) 0.001(3) 0.014(3) 0.045(3)
B8 0.070(4) 0.084(5) 0.054(4) 0.008(3) 0.022(3) 0.047(4)
B9 0.053(4) 0.083(5) 0.062(4) 0.017(3) 0.020(3) 0.030(3)
B10 0.061(4) 0.073(4) 0.051(4) 0.011(3) 0.009(3) 0.038(3)
B11 0.081(5) 0.096(5) 0.060(4) 0.004(4) 0.014(4) 0.060(4)
C10 0.058(3) 0.044(3) 0.046(3) 0.014(2) 0.023(3) 0.021(3)
N10 0.052(3) 0.050(2) 0.061(3) 0.005(2) 0.014(2) 0.014(2)
C11 0.050(3) 0.057(3) 0.068(4) -0.011(3) 0.013(3) 0.008(3)
C12 0.110(12) 0.120(14) 0.073(9) 0.006(9) -0.019(8) 0.030(11)
C13 0.076(9) 0.104(16) 0.133(15) -0.007(11) 0.037(10) 0.017(9)
C14 0.121(12) 0.065(8) 0.124(19) -0.007(9) 0.004(12) 0.023(8)
C12A 0.057(12) 0.096(16) 0.283(53) -0.016(20) -0.012(19) 0.034(11)
C13A 0.106(17) 0.157(30) 0.109(18) 0.027(19) 0.030(14) -0.062(18)
C14A 0.095(15) 0.144(29) 0.107(22) -0.070(23) 0.029(13) 0.006(15)
C20 0.052(3) 0.033(2) 0.045(3) 0.010(2) 0.017(2) 0.017(2)
N20 0.060(3) 0.048(2) 0.045(2) 0.015(2) 0.024(2) 0.021(2)
C21 0.052(3) 0.054(3) 0.046(3) 0.017(2) 0.023(2) 0.020(2)
C22 0.098(5) 0.087(5) 0.125(6) 0.011(4) 0.069(5) 0.038(4)
C23 0.064(4) 0.076(4) 0.084(4) 0.014(3) 0.026(3) 0.010(3)
C24 0.085(5) 0.111(5) 0.069(4) 0.048(4) 0.018(3) 0.024(4)
C30 0.056(3) 0.041(3) 0.049(3) 0.015(2) 0.022(2) 0.023(2)
N30 0.061(3) 0.037(2) 0.065(3) 0.014(2) 0.021(2) 0.019(2)
C31 0.058(3) 0.034(2) 0.067(3) 0.019(2) 0.018(3) 0.018(2)
C32 0.106(5) 0.062(4) 0.071(4) 0.024(3) 0.010(4) 0.031(3)
C33 0.097(5) 0.067(4) 0.121(5) 0.020(4) 0.042(4) 0.049(4)
C34 0.069(4) 0.056(3) 0.089(4) 0.015(3) 0.012(3) 0.005(3)
C40 0.059(3) 0.047(3) 0.049(3) 0.018(2) 0.021(3) 0.023(2)
N40 0.073(3) 0.076(3) 0.044(2) 0.030(2) 0.024(2) 0.038(2)
C41 0.082(4) 0.090(4) 0.042(3) 0.031(3) 0.025(3) 0.043(3)
C42 0.155(8) 0.211(10) 0.099(6) 0.034(6) 0.069(6) 0.098(8)
C43 0.115(6) 0.143(7) 0.068(4) 0.034(5) -0.001(4) 0.034(5)
C44 0.170(8) 0.103(6) 0.069(4) 0.048(4) 0.029(5) 0.040(5)

loop_
_atom_site_label
_atom_site_type_symbol
_atom_site_fract_x
_atom_site_fract_y
_atom_site_fract_z
_atom_site_U_iso_or_equiv
_atom_site_thermal_displace_type
_atom_site_occupancy
_atom_site_calc_flag
_atom_site_refinement_flags
_atom_site_disorder_group
Mo Mo 0.24951(4) 0.13633(3) 0.22685(3) 0.03709(11) Uani 1 d . .
Br1 Br 0.44475(6) 0.05655(5) 0.24591(4) 0.0640(2) Uani 1 d . .
C1 C 0.0908(5) 0.1878(4) 0.1114(3) 0.0570(13) Uani 0.9640(10) d P 1
H1 H 0.1122(5) 0.1725(4) 0.0434(3) 0.068 Uiso 0.9640(10) calc PR 1
B2 B 0.2097(6) 0.3112(5) 0.2002(4) 0.0486(14) Uani 0.9640(10) d P 1
B3 B 0.1877(6) 0.2655(5) 0.3127(4) 0.0490(13) Uani 0.9640(10) d P 1
H3 H 0.2695(6) 0.3041(5) 0.3803(4) 0.059 Uiso 0.9640(10) calc PR 1
B4 B 0.0528(5) 0.1096(5) 0.2815(4) 0.0493(14) Uani 0.9640(10) d P 1
H4 H 0.0444(5) 0.0417(5) 0.3277(4) 0.059 Uiso 0.9640(10) calc PR 1
B5 B 0.0008(5) 0.0721(5) 0.1575(4) 0.0450(13) Uani 0.9640(10) d P 1
H5 H -0.0395(5) -0.0215(5) 0.1199(4) 0.054 Uiso 0.9640(10) calc PR 1
Br2 Br 0.36292(7) 0.45148(5) 0.17216(5) 0.0756(2) Uani 0.9640(10) d P 1
C1A C 0.0008(5) 0.0721(5) 0.1575(4) 0.0570(13) Uani 0.0360(10) d PD 2
H1A H -0.0395(17) -0.0215(11) 0.1199(11) 0.068 Uiso 0.0360(10) calc PR 2
B2A B 0.0528(5) 0.1096(5) 0.2815(4) 0.0486(14) Uani 0.0360(10) d PD 2
B3A B 0.1877(6) 0.2655(5) 0.3127(4) 0.0490(13) Uani 0.0360(10) d PD 2
H3A H 0.2695(17) 0.3041(11) 0.3803(11) 0.059 Uiso 0.0360(10) calc PR 2
B4A B 0.2097(6) 0.3112(5) 0.2002(4) 0.0493(14) Uani 0.0360(10) d P 2
H4A H 0.3074(17) 0.3794(11) 0.1918(11) 0.059 Uiso 0.0360(10) calc PR 2
B5A B 0.0908(5) 0.1878(4) 0.1114(3) 0.0450(13) Uani 0.0360(10) d P 2
H5A H 0.1122(17) 0.1725(11) 0.0434(11) 0.054 Uiso 0.0360(10) calc PR 2
Br2A Br -0.0177(17) -0.0356(11) 0.3396(11) 0.0756(2) Uani 0.0360(10) d PD 2
B6 B 0.0498(7) 0.3064(6) 0.1342(4) 0.064(2) Uani 1 d . .
H6 H 0.0477(7) 0.3694(6) 0.0849(4) 0.076 Uiso 1 calc R 1
B7 B 0.1081(7) 0.3545(6) 0.2587(4) 0.063(2) Uani 1 d . .
H7 H 0.1439(7) 0.4496(6) 0.2910(4) 0.075 Uiso 1 calc R 1
B8 B 0.0151(7) 0.2323(6) 0.3093(4) 0.064(2) Uani 1 d . .
H8 H -0.0104(7) 0.2469(6) 0.3757(4) 0.077 Uiso 1 calc R 1
B9 B -0.0999(7) 0.1101(6) 0.2157(4) 0.065(2) Uani 1 d . .
H9 H -0.2009(7) 0.0435(6) 0.2206(4) 0.078 Uiso 1 calc R 1
B10 B -0.0779(6) 0.1573(6) 0.1082(4) 0.060(2) Uani 1 d . .
H10 H -0.1637(6) 0.1222(6) 0.0427(4) 0.072 Uiso 1 calc R 1
B11 B -0.0686(7) 0.2606(6) 0.2023(4) 0.073(2) Uani 1 d . .
H11 H -0.1478(7) 0.2936(6) 0.1989(4) 0.087 Uiso 1 calc R .
C10 C 0.4423(5) 0.2857(4) 0.2970(3) 0.0477(11) Uani 1 d . .
N10 N 0.5487(4) 0.3572(4) 0.3394(3) 0.0578(11) Uani 1 d . .
C11 C 0.6871(5) 0.4409(5) 0.3927(4) 0.0660(15) Uani 1 d . .
C12 C 0.7089(17) 0.4144(18) 0.4944(10) 0.117(8) Uani 0.57(3) d P 1
H12A H 0.6464(17) 0.4297(18) 0.5231(10) 0.176 Uiso 0.57(3) calc PR 1
H12B H 0.8024(17) 0.4659(18) 0.5309(10) 0.176 Uiso 0.57(3) calc PR 1
H12C H 0.6915(17) 0.3309(18) 0.4925(10) 0.176 Uiso 0.57(3) calc PR 1
C13 C 0.7812(15) 0.4185(18) 0.3463(13) 0.112(8) Uani 0.57(3) d P 1
H13A H 0.7661(15) 0.3358(18) 0.3452(13) 0.168 Uiso 0.57(3) calc PR 1
H13B H 0.8752(15) 0.4719(18) 0.3809(13) 0.168 Uiso 0.57(3) calc PR 1
H13C H 0.7637(15) 0.4334(18) 0.2826(13) 0.168 Uiso 0.57(3) calc PR 1
C14 C 0.7062(16) 0.5691(11) 0.3965(14) 0.117(9) Uani 0.57(3) d P 1
H14A H 0.6433(16) 0.5805(11) 0.4271(14) 0.175 Uiso 0.57(3) calc PR 1
H14B H 0.6880(16) 0.5853(11) 0.3332(14) 0.175 Uiso 0.57(3) calc PR 1
H14C H 0.7995(16) 0.6238(11) 0.4314(14) 0.175 Uiso 0.57(3) calc PR 1
C12A C 0.7683(20) 0.3658(20) 0.4173(30) 0.159(19) Uani 0.43(3) d P 2
H12D H 0.7738(20) 0.3284(20) 0.3600(30) 0.238 Uiso 0.43(3) calc PR 2
H12E H 0.7217(20) 0.3041(20) 0.4506(30) 0.238 Uiso 0.43(3) calc PR 2
H12F H 0.8599(20) 0.4181(20) 0.4567(30) 0.238 Uiso 0.43(3) calc PR 2
C13A C 0.7434(22) 0.5265(27) 0.3250(18) 0.166(20) Uani 0.43(3) d P 2
H13D H 0.7495(22) 0.4812(27) 0.2720(18) 0.249 Uiso 0.43(3) calc PR 2
H13E H 0.8336(22) 0.5894(27) 0.3580(18) 0.249 Uiso 0.43(3) calc PR 2
H13F H 0.6822(22) 0.5621(27) 0.3030(18) 0.249 Uiso 0.43(3) calc PR 2
C14A C 0.6743(21) 0.4985(25) 0.4724(17) 0.136(17) Uani 0.43(3) d P 2
H14D H 0.6389(21) 0.4402(25) 0.5114(17) 0.205 Uiso 0.43(3) calc PR 2
H14E H 0.6120(21) 0.5337(25) 0.4529(17) 0.205 Uiso 0.43(3) calc PR 2
H14F H 0.7634(21) 0.5611(25) 0.5079(17) 0.205 Uiso 0.43(3) calc PR 2
C20 C 0.3218(5) 0.1634(4) 0.1039(3) 0.0432(11) Uani 1 d . .
N20 N 0.3757(4) 0.1880(3) 0.0453(3) 0.0501(10) Uani 1 d . .
C21 C 0.4603(5) 0.2339(4) -0.0190(3) 0.0501(12) Uani 1 d . .
C22 C 0.4932(7) 0.1330(6) -0.0528(5) 0.098(2) Uani 1 d . .
H22A H 0.5475(7) 0.1164(6) 0.0001(5) 0.146 Uiso 1 calc R .
H22B H 0.5444(7) 0.1575(6) -0.0985(5) 0.146 Uiso 1 calc R .
H22C H 0.4086(7) 0.0611(6) -0.0815(5) 0.146 Uiso 1 calc R .
C23 C 0.5886(5) 0.3459(5) 0.0354(4) 0.081(2) Uani 1 d . .
H23A H 0.6403(5) 0.3246(5) 0.0867(4) 0.122 Uiso 1 calc R .
H23B H 0.5627(5) 0.4046(5) 0.0604(4) 0.122 Uiso 1 calc R .
H23C H 0.6445(5) 0.3798(5) -0.0061(4) 0.122 Uiso 1 calc R .
C24 C 0.3754(6) 0.2621(6) -0.1001(4) 0.094(2) Uani 1 d . .
H24A H 0.2948(6) 0.1890(6) -0.1331(4) 0.141 Uiso 1 calc R .
H24B H 0.4295(6) 0.2953(6) -0.1428(4) 0.141 Uiso 1 calc R .
H24C H 0.3476(6) 0.3201(6) -0.0763(4) 0.141 Uiso 1 calc R .
C30 C 0.1471(5) -0.0565(4) 0.1857(3) 0.0465(11) Uani 1 d . .
N30 N 0.1032(4) -0.1596(3) 0.1765(3) 0.0542(10) Uani 1 d . .
C31 C 0.0753(5) -0.2849(4) 0.1838(4) 0.0532(12) Uani 1 d . .
C32 C 0.1096(6) -0.2887(5) 0.2890(4) 0.084(2) Uani 1 d . .
H32A H 0.0487(6) -0.2692(5) 0.3165(4) 0.126 Uiso 1 calc R .
H32B H 0.2036(6) -0.2308(5) 0.3192(4) 0.126 Uiso 1 calc R .
H32C H 0.0984(6) -0.3687(5) 0.2977(4) 0.126 Uiso 1 calc R .
C33 C 0.1673(6) -0.3149(5) 0.1352(5) 0.088(2) Uani 1 d . .
H33A H 0.2625(6) -0.2619(5) 0.1673(5) 0.132 Uiso 1 calc R .
H33B H 0.1473(6) -0.3041(5) 0.0705(5) 0.132 Uiso 1 calc R .
H33C H 0.1507(6) -0.3976(5) 0.1371(5) 0.132 Uiso 1 calc R .
C34 C -0.0761(5) -0.3668(5) 0.1351(4) 0.081(2) Uani 1 d . .
H34A H -0.1324(5) -0.3461(5) 0.1671(4) 0.122 Uiso 1 calc R .
H34B H -0.0943(5) -0.4499(5) 0.1370(4) 0.122 Uiso 1 calc R .
H34C H -0.0976(5) -0.3564(5) 0.0704(4) 0.122 Uiso 1 calc R .
C40 C 0.2798(5) 0.0983(4) 0.3662(3) 0.0501(12) Uani 1 d . .
N40 N 0.3003(4) 0.0834(4) 0.4426(3) 0.0601(11) Uani 1 d . .
C41 C 0.3104(6) 0.0688(5) 0.5407(4) 0.0674(15) Uani 1 d . .
C42 C 0.2067(9) 0.1066(9) 0.5695(5) 0.143(3) Uani 1 d . .
H42A H 0.1148(9) 0.0527(9) 0.5316(5) 0.214 Uiso 1 calc R .
H42B H 0.2276(9) 0.1882(9) 0.5599(5) 0.214 Uiso 1 calc R .
H42C H 0.2127(9) 0.1027(9) 0.6352(5) 0.214 Uiso 1 calc R .
C43 C 0.4538(7) 0.1516(7) 0.5990(5) 0.121(3) Uani 1 d . .
H43A H 0.4723(7) 0.2341(7) 0.5942(5) 0.181 Uiso 1 calc R .
H43B H 0.5185(7) 0.1319(7) 0.5764(5) 0.181 Uiso 1 calc R .
H43C H 0.4630(7) 0.1421(7) 0.6640(5) 0.181 Uiso 1 calc R .
C44 C 0.2713(8) -0.0622(6) 0.5435(5) 0.120(3) Uani 1 d . .
H44A H 0.1782(8) -0.1104(6) 0.5047(5) 0.180 Uiso 1 calc R .
H44B H 0.2774(8) -0.0752(6) 0.6076(5) 0.180 Uiso 1 calc R .
H44C H 0.3330(8) -0.0854(6) 0.5199(5) 0.180 Uiso 1 calc R .

loop_
_atom_type_symbol
_atom_type_description
_atom_type_scat_dispersion_real
_atom_type_scat_dispersion_imag
_atom_type_scat_source
C C .0033 .0016 'International Tables Vol C Tables 4.2.6.8 and 6.1.1.4'
H H .0000 .0000 'International Tables Vol C Tables 4.2.6.8 and 6.1.1.4'
B B .0013 .0007 'International Tables Vol C Tables 4.2.6.8 and 6.1.1.4'
N N .0061 .0033 'International Tables Vol C Tables 4.2.6.8 and 6.1.1.4'
Br Br -.2901 2.4595 'International Tables Vol C Tables 4.2.6.8 and 6.1.1.4'
Mo Mo -1.6832 .6857 'International Tables Vol C Tables 4.2.6.8 and 6.1.1.4'

loop_
_geom_angle_atom_site_label_1
_geom_angle_atom_site_label_2
_geom_angle_atom_site_label_3
_geom_angle
_geom_angle_site_symmetry_1
_geom_angle_site_symmetry_3
_geom_angle_publ_flag
C40 Mo C10 79.1(2) . . ?
C40 Mo C20 148.1(2) . . ?
C10 Mo C20 84.6(2) . . ?
C40 Mo C30 83.9(2) . . ?
C10 Mo C30 143.8(2) . . ?
C20 Mo C30 93.6(2) . . ?
C40 Mo B3 74.9(2) . . ?
C10 Mo B3 76.5(2) . . ?
C20 Mo B3 127.6(2) . . ?
C30 Mo B3 129.2(2) . . ?
C40 Mo B3A 74.9(2) . . ?
C10 Mo B3A 76.5(2) . . ?
C20 Mo B3A 127.6(2) . . ?
C30 Mo B3A 129.2(2) . . ?
C40 Mo B4 70.2(2) . . ?
C10 Mo B4 118.5(2) . . ?
C20 Mo B4 141.5(2) . . ?
C30 Mo B4 84.5(2) . . ?
B3 Mo B4 45.0(2) . . ?
C40 Mo B2A 70.2(2) . . ?
C10 Mo B2A 118.5(2) . . ?
C20 Mo B2A 141.5(2) . . ?
C30 Mo B2A 84.5(2) . . ?
B3A Mo B2A 45.0(2) . . ?
C40 Mo B2 118.3(2) . . ?
C10 Mo B2 76.0(2) . . ?
C20 Mo B2 83.4(2) . . ?
C30 Mo B2 139.9(2) . . ?
B3 Mo B2 44.8(2) . . ?
B4 Mo B2 74.2(2) . . ?
C40 Mo B4A 118.3(2) . . ?
C10 Mo B4A 76.0(2) . . ?
C20 Mo B4A 83.4(2) . . ?
C30 Mo B4A 139.9(2) . . ?
B3A Mo B4A 44.8(2) . . ?
B2A Mo B4A 74.2(2) . . ?
C40 Mo C1A 108.4(2) . . ?
C10 Mo C1A 144.9(2) . . ?
C20 Mo C1A 100.8(2) . . ?
C30 Mo C1A 71.1(2) . . ?
B3A Mo C1A 72.8(2) . . ?
B2A Mo C1A 42.3(2) . . ?
B4A Mo C1A 70.3(2) . . ?
C40 Mo B5 108.4(2) . . ?
C10 Mo B5 144.9(2) . . ?
C20 Mo B5 100.8(2) . . ?
C30 Mo B5 71.1(2) . . ?
B3 Mo B5 72.8(2) . . ?
B4 Mo B5 42.3(2) . . ?
B2 Mo B5 70.3(2) . . ?
C40 Mo B5A 139.9(2) . . ?
C10 Mo B5A 114.4(2) . . ?
C20 Mo B5A 72.0(2) . . ?
C30 Mo B5A 99.1(2) . . ?
B3A Mo B5A 72.5(2) . . ?
B2A Mo B5A 70.4(2) . . ?
B4A Mo B5A 41.9(2) . . ?
C1A Mo B5A 39.3(2) . . ?
C40 Mo C1 139.9(2) . . ?
C10 Mo C1 114.4(2) . . ?
C20 Mo C1 72.0(2) . . ?
C30 Mo C1 99.1(2) . . ?
B3 Mo C1 72.5(2) . . ?
B4 Mo C1 70.4(2) . . ?
B2 Mo C1 41.9(2) . . ?
B5 Mo C1 39.3(2) . . ?
C40 Mo Br1 75.38(13) . . ?
C10 Mo Br1 72.56(12) . . ?
C20 Mo Br1 73.57(12) . . ?
C30 Mo Br1 72.27(12) . . ?
B3 Mo Br1 140.30(14) . . ?
B3A Mo Br1 140.30(14) . . ?
B4 Mo Br1 140.10(13) . . ?
B2A Mo Br1 140.10(13) . . ?
B2 Mo Br1 142.34(13) . . ?
B4A Mo Br1 142.34(13) . . ?
C1A Mo Br1 142.43(13) . . ?
B5 Mo Br1 142.43(13) . . ?
B5A Mo Br1 143.81(12) . . ?
C1 Mo Br1 143.81(12) . . ?
B5 C1 B6 109.4(4) . . ?
B5 C1 B10 60.9(3) . . ?
B6 C1 B10 60.3(3) . . ?
B5 C1 B2 110.9(4) . . ?
B6 C1 B2 62.0(3) . . ?
B10 C1 B2 111.5(4) . . ?
B5 C1 Mo 70.1(2) . . ?
B6 C1 Mo 124.8(3) . . ?
B10 C1 Mo 126.7(3) . . ?
B2 C1 Mo 67.2(2) . . ?
C1 B2 B7 105.2(4) . . ?
C1 B2 B6 58.6(3) . . ?
B7 B2 B6 59.5(3) . . ?
C1 B2 B3 106.7(3) . . ?
B7 B2 B3 59.7(3) . . ?
B6 B2 B3 107.7(4) . . ?
C1 B2 Br2 121.3(3) . . ?
B7 B2 Br2 113.7(3) . . ?
B6 B2 Br2 107.4(3) . . ?
B3 B2 Br2 130.4(3) . . ?
C1 B2 Mo 70.9(2) . . ?
B7 B2 Mo 122.1(3) . . ?
B6 B2 Mo 125.2(3) . . ?
B3 B2 Mo 66.4(2) . . ?
Br2 B2 Mo 116.5(3) . . ?
B8 B3 B7 59.2(3) . . ?
B8 B3 B2 105.9(4) . . ?
B7 B3 B2 58.9(3) . . ?
B8 B3 B4 59.1(3) . . ?
B7 B3 B4 105.5(4) . . ?
B2 B3 B4 105.2(4) . . ?
B8 B3 Mo 123.5(3) . . ?
B7 B3 Mo 123.6(3) . . ?
B2 B3 Mo 68.8(2) . . ?
B4 B3 Mo 68.2(2) . . ?
B9 B4 B5 59.2(3) . . ?
B9 B4 B8 60.3(3) . . ?
B5 B4 B8 105.7(4) . . ?
B9 B4 B3 108.1(4) . . ?
B5 B4 B3 106.7(4) . . ?
B8 B4 B3 58.9(3) . . ?
B9 B4 Mo 126.2(3) . . ?
B5 B4 Mo 71.0(2) . . ?
B8 B4 Mo 122.0(3) . . ?
B3 B4 Mo 66.8(2) . . ?
C1 B5 B10 61.7(3) . . ?
C1 B5 B9 110.1(4) . . ?
B10 B5 B9 61.2(3) . . ?
C1 B5 B4 110.5(4) . . ?
B10 B5 B4 111.1(4) . . ?
B9 B5 B4 60.3(3) . . ?
C1 B5 Mo 70.6(2) . . ?
B10 B5 Mo 127.9(3) . . ?
B9 B5 Mo 123.3(3) . . ?
B4 B5 Mo 66.7(2) . . ?
B5A C1A B10 61.7(3) . . ?
B5A C1A B9 110.1(4) . . ?
B10 C1A B9 61.2(3) . . ?
B5A C1A B2A 110.5(4) . . ?
B10 C1A B2A 111.1(4) . . ?
B9 C1A B2A 60.3(3) . . ?
B5A C1A Mo 70.6(2) . . ?
B10 C1A Mo 127.9(3) . . ?
B9 C1A Mo 123.3(3) . . ?
B2A C1A Mo 66.7(2) . . ?
B9 B2A C1A 59.2(3) . . ?
B9 B2A B8 60.3(3) . . ?
C1A B2A B8 105.7(4) . . ?
B9 B2A B3A 108.1(4) . . ?
C1A B2A B3A 106.7(4) . . ?
B8 B2A B3A 58.9(3) . . ?
B9 B2A Br2A 102.2(6) . . ?
C1A B2A Br2A 111.5(6) . . ?
B8 B2A Br2A 119.7(6) . . ?
B3A B2A Br2A 139.7(6) . . ?
B9 B2A Mo 126.2(3) . . ?
C1A B2A Mo 71.0(2) . . ?
B8 B2A Mo 122.0(3) . . ?
B3A B2A Mo 66.8(2) . . ?
Br2A B2A Mo 114.3(6) . . ?
B8 B3A B7 59.2(3) . . ?
B8 B3A B4A 105.9(4) . . ?
B7 B3A B4A 58.9(3) . . ?
B8 B3A B2A 59.1(3) . . ?
B7 B3A B2A 105.5(4) . . ?
B4A B3A B2A 105.2(4) . . ?
B8 B3A Mo 123.5(3) . . ?
B7 B3A Mo 123.6(3) . . ?
B4A B3A Mo 68.8(2) . . ?
B2A B3A Mo 68.2(2) . . ?
B5A B4A B7 105.2(4) . . ?
B5A B4A B6 58.6(3) . . ?
B7 B4A B6 59.5(3) . . ?
B5A B4A B3A 106.7(3) . . ?
B7 B4A B3A 59.7(3) . . ?
B6 B4A B3A 107.7(4) . . ?
B5A B4A Mo 70.9(2) . . ?
B7 B4A Mo 122.1(3) . . ?
B6 B4A Mo 125.2(3) . . ?
B3A B4A Mo 66.4(2) . . ?
C1A B5A B6 109.4(4) . . ?
C1A B5A B10 60.9(3) . . ?
B6 B5A B10 60.3(3) . . ?
C1A B5A B4A 110.9(4) . . ?
B6 B5A B4A 62.0(3) . . ?
B10 B5A B4A 111.5(4) . . ?
C1A B5A Mo 70.1(2) . . ?
B6 B5A Mo 124.8(3) . . ?
B10 B5A Mo 126.7(3) . . ?
B4A B5A Mo 67.2(2) . . ?
B5A B6 B10 59.9(3) . . ?
C1 B6 B10 59.9(3) . . ?
B5A B6 B11 107.3(4) . . ?
C1 B6 B11 107.3(4) . . ?
B10 B6 B11 60.8(4) . . ?
B5A B6 B7 106.2(4) . . ?
C1 B6 B7 106.2(4) . . ?
B10 B6 B7 108.6(4) . . ?
B11 B6 B7 60.0(4) . . ?
C1 B6 B2 59.4(3) . . ?
B10 B6 B2 109.0(4) . . ?
B11 B6 B2 108.7(4) . . ?
B7 B6 B2 59.9(3) . . ?
B5A B6 B4A 59.4(3) . . ?
B10 B6 B4A 109.0(4) . . ?
B11 B6 B4A 108.7(4) . . ?
B7 B6 B4A 59.9(3) . . ?
B8 B7 B11 60.5(4) . . ?
B8 B7 B6 107.6(5) . . ?
B11 B7 B6 59.7(4) . . ?
B8 B7 B2 108.1(4) . . ?
B11 B7 B2 109.1(4) . . ?
B6 B7 B2 60.7(3) . . ?
B8 B7 B4A 108.1(4) . . ?
B11 B7 B4A 109.1(4) . . ?
B6 B7 B4A 60.7(3) . . ?
B8 B7 B3 59.7(3) . . ?
B11 B7 B3 109.7(4) . . ?
B6 B7 B3 109.9(4) . . ?
B2 B7 B3 61.4(3) . . ?
B8 B7 B3A 59.7(3) . . ?
B11 B7 B3A 109.7(4) . . ?
B6 B7 B3A 109.9(4) . . ?
B4A B7 B3A 61.4(3) . . ?
B7 B8 B3 61.1(3) . . ?
B7 B8 B3A 61.1(3) . . ?
B7 B8 B9 107.6(4) . . ?
B3 B8 B9 109.8(4) . . ?
B3A B8 B9 109.8(4) . . ?
B7 B8 B2A 109.2(4) . . ?
B3A B8 B2A 62.0(3) . . ?
B9 B8 B2A 59.3(3) . . ?
B7 B8 B4 109.2(4) . . ?
B3 B8 B4 62.0(3) . . ?
B9 B8 B4 59.3(3) . . ?
B7 B8 B11 59.9(4) . . ?
B3 B8 B11 110.4(4) . . ?
B3A B8 B11 110.4(4) . . ?
B9 B8 B11 60.0(4) . . ?
B2A B8 B11 108.5(4) . . ?
B4 B8 B11 108.5(4) . . ?
C1A B9 B2A 60.4(3) . . ?
B5 B9 B4 60.4(3) . . ?
C1A B9 B10 59.1(3) . . ?
B5 B9 B10 59.1(3) . . ?
B2A B9 B10 109.4(4) . . ?
B4 B9 B10 109.4(4) . . ?
C1A B9 B8 106.8(4) . . ?
B5 B9 B8 106.8(4) . . ?
B2A B9 B8 60.4(3) . . ?
B4 B9 B8 60.4(3) . . ?
B10 B9 B8 108.3(5) . . ?
C1A B9 B11 106.7(4) . . ?
B5 B9 B11 106.7(4) . . ?
B2A B9 B11 109.5(5) . . ?
B4 B9 B11 109.5(5) . . ?
B10 B9 B11 60.3(3) . . ?
B8 B9 B11 60.2(4) . . ?
C1A B10 B5A 57.4(3) . . ?
B5 B10 C1 57.4(3) . . ?
C1A B10 B6 106.2(4) . . ?
B5 B10 B6 106.2(4) . . ?
B5A B10 B6 59.8(3) . . ?
C1 B10 B6 59.8(3) . . ?
C1A B10 B9 59.8(3) . . ?
B5 B10 B9 59.8(3) . . ?
B5A B10 B9 105.5(4) . . ?
C1 B10 B9 105.5(4) . . ?
B6 B10 B9 108.0(4) . . ?
C1A B10 B11 107.2(4) . . ?
B5 B10 B11 107.2(4) . . ?
B5A B10 B11 106.8(4) . . ?
C1 B10 B11 106.8(4) . . ?
B6 B10 B11 60.2(4) . . ?
B9 B10 B11 60.3(4) . . ?
B6 B11 B7 60.3(4) . . ?
B6 B11 B10 59.0(3) . . ?
B7 B11 B10 107.4(4) . . ?
B6 B11 B9 106.4(4) . . ?
B7 B11 B9 107.2(4) . . ?
B10 B11 B9 59.4(3) . . ?
B6 B11 B8 107.4(4) . . ?
B7 B11 B8 59.6(4) . . ?
B10 B11 B8 107.3(4) . . ?
B9 B11 B8 59.8(4) . . ?
N10 C10 Mo 172.8(4) . . ?
C10 N10 C11 175.7(5) . . ?
C14A C11 N10 105.9(9) . . ?
N10 C11 C13 107.0(7) . . ?
N10 C11 C14 110.6(7) . . ?
C13 C11 C14 111.7(10) . . ?
C14A C11 C13A 113.8(16) . . ?
N10 C11 C13A 104.9(8) . . ?
N10 C11 C12 107.5(7) . . ?
C13 C11 C12 111.1(11) . . ?
C14 C11 C12 108.8(10) . . ?
C14A C11 C12A 113.1(17) . . ?
N10 C11 C12A 107.1(8) . . ?
C13A C11 C12A 111.4(17) . . ?
N20 C20 Mo 171.6(4) . . ?
C20 N20 C21 171.7(4) . . ?
N20 C21 C24 107.4(4) . . ?
N20 C21 C23 107.8(4) . . ?
C24 C21 C23 111.7(4) . . ?
N20 C21 C22 106.6(4) . . ?
C24 C21 C22 110.9(5) . . ?
C23 C21 C22 112.2(5) . . ?
N30 C30 Mo 170.0(4) . . ?
C30 N30 C31 166.4(5) . . ?
N30 C31 C33 106.7(4) . . ?
N30 C31 C34 109.0(4) . . ?
C33 C31 C34 111.0(5) . . ?
N30 C31 C32 106.2(4) . . ?
C33 C31 C32 112.6(5) . . ?
C34 C31 C32 111.0(4) . . ?
N40 C40 Mo 176.8(4) . . ?
C40 N40 C41 171.8(5) . . ?
N40 C41 C43 108.3(5) . . ?
N40 C41 C44 107.2(5) . . ?
C43 C41 C44 113.7(6) . . ?
N40 C41 C42 106.1(5) . . ?
C43 C41 C42 110.2(6) . . ?
C44 C41 C42 111.1(6) . . ?

loop_
_geom_bond_atom_site_label_1
_geom_bond_atom_site_label_2
_geom_bond_distance
_geom_bond_site_symmetry_2
_geom_bond_publ_flag
Mo C40 2.119(5) . ?
Mo C10 2.121(5) . ?
Mo C20 2.131(5) . ?
Mo C30 2.134(5) . ?
Mo B3 2.368(5) . ?
Mo B3A 2.368(5) . ?
Mo B4 2.392(5) . ?
Mo B2A 2.392(5) . ?
Mo B2 2.408(5) . ?
Mo B4A 2.408(5) . ?
Mo C1A 2.462(5) . ?
Mo B5 2.462(5) . ?
Mo B5A 2.469(5) . ?
Mo C1 2.469(5) . ?
Mo Br1 2.6873(7) . ?
C1 B5 1.656(7) . ?
C1 B6 1.731(7) . ?
C1 B10 1.732(8) . ?
C1 B2 1.746(7) . ?
B2 B7 1.777(8) . ?
B2 B6 1.791(8) . ?
B2 B3 1.821(7) . ?
B2 Br2 2.003(5) . ?
B3 B8 1.767(8) . ?
B3 B7 1.791(8) . ?
B3 B4 1.822(7) . ?
B4 B9 1.751(8) . ?
B4 B5 1.753(7) . ?
B4 B8 1.771(8) . ?
B5 B10 1.719(7) . ?
B5 B9 1.731(8) . ?
C1A B5A 1.656(7) . ?
C1A B10 1.719(7) . ?
C1A B9 1.731(8) . ?
C1A B2A 1.753(7) . ?
B2A B9 1.751(8) . ?
B2A B8 1.771(8) . ?
B2A B3A 1.822(7) . ?
B2A Br2A 1.971(10) . ?
B3A B8 1.767(8) . ?
B3A B7 1.791(8) . ?
B3A B4A 1.821(7) . ?
B4A B5A 1.746(7) . ?
B4A B7 1.777(8) . ?
B4A B6 1.791(8) . ?
B5A B6 1.731(7) . ?
B5A B10 1.732(8) . ?
B6 B10 1.739(9) . ?
B6 B11 1.759(9) . ?
B6 B7 1.770(8) . ?
B7 B8 1.758(9) . ?
B7 B11 1.764(9) . ?
B8 B9 1.768(9) . ?
B8 B11 1.774(9) . ?
B9 B10 1.755(8) . ?
B9 B11 1.771(9) . ?
B10 B11 1.770(8) . ?
C10 N10 1.134(5) . ?
N10 C11 1.437(6) . ?
C11 C14A 1.39(2) . ?
C11 C13 1.469(15) . ?
C11 C14 1.497(13) . ?
C11 C13A 1.54(2) . ?
C11 C12 1.541(14) . ?
C11 C12A 1.54(2) . ?
C20 N20 1.144(5) . ?
N20 C21 1.457(5) . ?
C21 C24 1.500(7) . ?
C21 C23 1.508(7) . ?
C21 C22 1.515(7) . ?
C30 N30 1.140(5) . ?
N30 C31 1.458(5) . ?
C31 C33 1.512(7) . ?
C31 C34 1.516(7) . ?
C31 C32 1.518(7) . ?
C40 N40 1.140(5) . ?
N40 C41 1.453(6) . ?
C41 C43 1.490(8) . ?
C41 C44 1.492(8) . ?
C41 C42 1.531(8) . ?
